data_2216247
loop_
_publ_author_name
'Yan Gao'
'Dong Liang'
'Li-Xing Gao'
'Guang-Jun Fang'
'Wei Wang'

_publ_section_title
;
 2-(2-Pyridylsulfanyl)-<i>N</i>-<i>p</i>-tolylacetamide
;
_journal_coeditor_code BG2139
_journal_issue 12
_journal_name_full 'Acta Crystallographica Section E'
_journal_page_first o4854
_journal_page_last o4854
_journal_paper_doi 10.1107/S160053680706045X
_journal_volume 63
_journal_year 2007
_chemical_formula_iupac 'C14 H14 N2 O S'
_chemical_formula_moiety 'C14 H14 N2 O S'
_chemical_formula_sum 'C14 H14 N2 O S'
_chemical_formula_weight 258.33
_chemical_melting_point 403
_chemical_name_systematic
;
2-(2-Pyridylsulfanyl)-<i>N</i>-<i>p</i>-tolylacetamide
;
_space_group_IT_number 61
_symmetry_cell_setting orthorhombic
_symmetry_space_group_name_Hall '-P 2ac 2ab'
_symmetry_space_group_name_H-M 'P b c a'
_atom_sites_solution_hydrogens geom
_atom_sites_solution_primary direct
_atom_sites_solution_secondary difmap
_cell_angle_alpha 90.00
_cell_angle_beta 90.00
_cell_angle_gamma 90.00
_cell_formula_units_Z 8
_cell_length_a 9.348(2)
_cell_length_b 12.361(3)
_cell_length_c 23.184(6)
_cell_measurement_reflns_used 2537
_cell_measurement_temperature 294(2)
_cell_measurement_theta_max 22.63
_cell_measurement_theta_min 2.80
_cell_volume 2678.9(11)
_computing_cell_refinement 'SMART (Bruker, 1997)'
_computing_data_collection 'SMART (Bruker, 1997)'
_computing_data_reduction 'SAINT (Bruker, 1997)'
_computing_molecular_graphics 'SHELXTL (Bruker, 1997)'
_computing_publication_material 'SHELXTL (Bruker, 1997)'
_computing_structure_refinement 'SHELXL97 (Sheldrick, 1997)'
_computing_structure_solution 'SHELXS97 (Sheldrick, 1997)'
_diffrn_ambient_temperature 294(2)
_diffrn_measured_fraction_theta_full 1.000
_diffrn_measured_fraction_theta_max 1.000
_diffrn_measurement_device_type 'Bruker SMART CCD area-detector'
_diffrn_measurement_method '\f and \w'
_diffrn_radiation_monochromator graphite
_diffrn_radiation_source 'fine-focus sealed tube'
_diffrn_radiation_type 'Mo K\a'
_diffrn_radiation_wavelength 0.71073
_diffrn_reflns_av_R_equivalents 0.0664
_diffrn_reflns_av_sigmaI/netI 0.0448
_diffrn_reflns_limit_h_max 11
_diffrn_reflns_limit_h_min -10
_diffrn_reflns_limit_k_max 14
_diffrn_reflns_limit_k_min -14
_diffrn_reflns_limit_l_max 15
_diffrn_reflns_limit_l_min -27
_diffrn_reflns_number 12855
_diffrn_reflns_theta_full 25.01
_diffrn_reflns_theta_max 25.01
_diffrn_reflns_theta_min 1.76
_diffrn_standards_decay_% 0
_diffrn_standards_interval_count 0
_diffrn_standards_interval_time 0
_diffrn_standards_number 0
_exptl_absorpt_coefficient_mu 0.231
_exptl_absorpt_correction_T_max 0.97
_exptl_absorpt_correction_T_min 0.95
_exptl_absorpt_correction_type multi-scan
_exptl_absorpt_process_details '(SADABS; Sheldrick, 1996)'
_exptl_crystal_colour colourless
_exptl_crystal_density_diffrn 1.281
_exptl_crystal_density_method 'not measured'
_exptl_crystal_description plate
_exptl_crystal_F_000 1088
_exptl_crystal_size_max 0.20
_exptl_crystal_size_mid 0.18
_exptl_crystal_size_min 0.14
_refine_diff_density_max 0.250
_refine_diff_density_min -0.259
_refine_ls_extinction_method none
_refine_ls_goodness_of_fit_ref 1.007
_refine_ls_hydrogen_treatment mixed
_refine_ls_matrix_type full
_refine_ls_number_parameters 168
_refine_ls_number_reflns 2366
_refine_ls_number_restraints 0
_refine_ls_restrained_S_all 1.007
_refine_ls_R_factor_all 0.0823
_refine_ls_R_factor_gt 0.0450
_refine_ls_shift/su_max 0.001
_refine_ls_shift/su_mean 0.000
_refine_ls_structure_factor_coef Fsqd
_refine_ls_weighting_details 'w = 1/[\s^2^(Fo^2^)+(0.0661P)^2^+0.6597P] where P=(Fo^2^+2Fc^2^)/3'
_refine_ls_weighting_scheme calc
_refine_ls_wR_factor_gt 0.1056
_refine_ls_wR_factor_ref 0.1299
_reflns_number_gt 1535
_reflns_number_total 2366
_reflns_threshold_expression I>2\s(I)
_cod_data_source_file bg2139.cif
_cod_data_source_block I
_cod_database_code 2216247
_cod_database_fobs_code 2216247

loop_
_symmetry_equiv_pos_as_xyz
'x, y, z'
'-x+1/2, -y, z+1/2'
'-x, y+1/2, -z+1/2'
'x+1/2, -y+1/2, -z'
'-x, -y, -z'
'x-1/2, y, -z-1/2'
'x, -y-1/2, z-1/2'
'-x-1/2, y-1/2, z'

loop_
_atom_site_type_symbol
_atom_site_label
_atom_site_fract_x
_atom_site_fract_y
_atom_site_fract_z
_atom_site_U_iso_or_equiv
_atom_site_adp_type
_atom_site_calc_flag
_atom_site_refinement_flags
_atom_site_occupancy
S S1 0.15494(7) 0.53279(5) 0.32262(3) 0.0510(3) Uani d . 1
O O1 0.09884(17) 0.36599(16) 0.22875(8) 0.0607(6) Uani d . 1
N N1 0.1009(3) 0.4497(2) 0.42221(10) 0.0619(7) Uani d . 1
N N2 0.3332(2) 0.33742(17) 0.20810(9) 0.0453(5) Uani d . 1
C C1 0.1150(4) 0.3798(3) 0.46624(14) 0.0786(10) Uani d . 1
H H1 0.0559 0.3888 0.4981 0.094 Uiso calc R 1
C C2 0.2108(4) 0.2963(3) 0.46715(14) 0.0789(10) Uani d . 1
H H2 0.2156 0.2494 0.4984 0.095 Uiso calc R 1
C C3 0.3000(4) 0.2838(3) 0.42029(13) 0.0691(9) Uani d . 1
H H3 0.3672 0.2283 0.4198 0.083 Uiso calc R 1
C C4 0.2894(3) 0.3536(2) 0.37423(12) 0.0538(7) Uani d . 1
H H4 0.3489 0.3464 0.3423 0.065 Uiso calc R 1
C C5 0.1877(3) 0.4347(2) 0.37679(11) 0.0439(6) Uani d . 1
C C6 0.2722(3) 0.4933(2) 0.26470(11) 0.0479(7) Uani d . 1
H H6A 0.2788 0.5525 0.2374 0.057 Uiso calc R 1
H H6B 0.3671 0.4811 0.2803 0.057 Uiso calc R 1
C C7 0.2246(2) 0.39226(19) 0.23277(10) 0.0407(6) Uani d . 1
C C8 0.3274(2) 0.24390(19) 0.17239(10) 0.0408(6) Uani d . 1
C C9 0.4569(3) 0.1969(2) 0.15700(12) 0.0554(7) Uani d . 1
H H9 0.5421 0.2262 0.1705 0.067 Uiso calc R 1
C C10 0.4597(3) 0.1067(2) 0.12164(13) 0.0625(8) Uani d . 1
H H10 0.5475 0.0775 0.1110 0.075 Uiso calc R 1
C C11 0.3352(3) 0.0589(2) 0.10166(12) 0.0517(7) Uani d . 1
C C12 0.2078(3) 0.1059(2) 0.11785(11) 0.0523(7) Uani d . 1
H H12 0.1227 0.0754 0.1049 0.063 Uiso calc R 1
C C13 0.2016(3) 0.1970(2) 0.15273(11) 0.0480(6) Uani d . 1
H H13 0.1137 0.2265 0.1629 0.058 Uiso calc R 1
C C14 0.3383(3) -0.0406(2) 0.06350(15) 0.0742(9) Uani d . 1
H H14A 0.2519 -0.0813 0.0689 0.111 Uiso calc R 1
H H14B 0.4191 -0.0846 0.0735 0.111 Uiso calc R 1
H H14C 0.3458 -0.0188 0.0239 0.111 Uiso calc R 1
H H2A 0.420(3) 0.3602(19) 0.2169(10) 0.050(7) Uiso d . 1

loop_
_atom_site_aniso_label
_atom_site_aniso_U_11
_atom_site_aniso_U_22
_atom_site_aniso_U_33
_atom_site_aniso_U_12
_atom_site_aniso_U_13
_atom_site_aniso_U_23
S1 0.0496(4) 0.0530(4) 0.0504(4) 0.0121(3) 0.0049(3) 0.0018(3)
O1 0.0300(10) 0.0814(14) 0.0706(13) -0.0041(9) 0.0053(9) -0.0170(10)
N1 0.0601(14) 0.0777(17) 0.0479(14) 0.0104(13) 0.0075(12) -0.0002(12)
N2 0.0268(11) 0.0523(13) 0.0567(14) -0.0019(10) 0.0002(10) -0.0017(11)
C1 0.092(2) 0.095(3) 0.0492(19) 0.004(2) 0.0129(17) 0.0102(18)
C2 0.111(3) 0.074(2) 0.052(2) 0.000(2) -0.005(2) 0.0160(17)
C3 0.086(2) 0.0578(18) 0.064(2) 0.0111(17) -0.0137(18) -0.0023(16)
C4 0.0583(16) 0.0549(16) 0.0481(16) 0.0061(14) -0.0032(13) -0.0012(13)
C5 0.0413(14) 0.0496(15) 0.0406(14) -0.0019(12) -0.0018(11) -0.0055(12)
C6 0.0440(15) 0.0504(15) 0.0494(16) -0.0016(12) 0.0052(12) 0.0055(12)
C7 0.0331(13) 0.0514(15) 0.0375(14) -0.0019(11) 0.0016(11) 0.0098(11)
C8 0.0323(13) 0.0427(13) 0.0474(15) -0.0009(11) 0.0024(11) 0.0071(12)
C9 0.0356(14) 0.0513(16) 0.079(2) -0.0003(12) -0.0004(13) -0.0028(15)
C10 0.0449(16) 0.0543(17) 0.088(2) 0.0103(14) 0.0033(15) -0.0050(16)
C11 0.0544(17) 0.0455(15) 0.0552(17) 0.0018(13) -0.0038(13) 0.0054(13)
C12 0.0449(15) 0.0626(18) 0.0494(16) -0.0110(13) -0.0046(12) 0.0009(14)
C13 0.0339(13) 0.0624(17) 0.0477(15) 0.0010(12) 0.0011(11) 0.0013(14)
C14 0.081(2) 0.0598(19) 0.082(2) 0.0022(17) -0.0014(17) -0.0118(17)

loop_
_atom_type_symbol
_atom_type_description
_atom_type_scat_dispersion_real
_atom_type_scat_dispersion_imag
_atom_type_scat_source
C C 0.0033 0.0016
; International Tables
Vol. C, Tables 4.2.6.8 and 6.1.1.4
;
H H 0.0000 0.0000
; International Tables
Vol. C, Tables 4.2.6.8 and 6.1.1.4
;
N N 0.0061 0.0033
; International Tables
Vol. C, Tables 4.2.6.8 and 6.1.1.4
;
O O 0.0106 0.0060
; International Tables
Vol. C, Tables 4.2.6.8 and 6.1.1.4
;
S S 0.1246 0.1234
; International Tables
Vol. C, Tables 4.2.6.8 and 6.1.1.4
;

loop_
_geom_angle_atom_site_label_1
_geom_angle_atom_site_label_2
_geom_angle_atom_site_label_3
_geom_angle
C5 S1 C6 103.77(12)
C5 N1 C1 116.6(3)
C7 N2 C8 128.8(2)
C7 N2 H2A 115.8(16)
C8 N2 H2A 115.2(16)
N1 C1 C2 124.2(3)
N1 C1 H1 117.9
C2 C1 H1 117.9
C1 C2 C3 118.0(3)
C1 C2 H2 121.0
C3 C2 H2 121.0
C4 C3 C2 119.8(3)
C4 C3 H3 120.1
C2 C3 H3 120.1
C3 C4 C5 118.1(3)
C3 C4 H4 121.0
C5 C4 H4 121.0
N1 C5 C4 123.3(3)
N1 C5 S1 110.94(19)
C4 C5 S1 125.7(2)
C7 C6 S1 114.11(17)
C7 C6 H6A 108.7
S1 C6 H6A 108.7
C7 C6 H6B 108.7
S1 C6 H6B 108.7
H6A C6 H6B 107.6
O1 C7 N2 123.9(2)
O1 C7 C6 122.4(2)
N2 C7 C6 113.6(2)
C13 C8 C9 118.6(2)
C13 C8 N2 124.2(2)
C9 C8 N2 117.2(2)
C10 C9 C8 120.4(2)
C10 C9 H9 119.8
C8 C9 H9 119.8
C9 C10 C11 121.7(2)
C9 C10 H10 119.1
C11 C10 H10 119.1
C12 C11 C10 117.1(2)
C12 C11 C14 121.2(2)
C10 C11 C14 121.7(2)
C11 C12 C13 122.5(2)
C11 C12 H12 118.8
C13 C12 H12 118.8
C12 C13 C8 119.7(2)
C12 C13 H13 120.2
C8 C13 H13 120.2
C11 C14 H14A 109.5
C11 C14 H14B 109.5
H14A C14 H14B 109.5
C11 C14 H14C 109.5
H14A C14 H14C 109.5
H14B C14 H14C 109.5

loop_
_geom_bond_atom_site_label_1
_geom_bond_atom_site_label_2
_geom_bond_distance
S1 C5 1.772(3)
S1 C6 1.801(2)
O1 C7 1.224(3)
N1 C5 1.342(3)
N1 C1 1.344(4)
N2 C7 1.347(3)
N2 C8 1.423(3)
N2 H2A 0.89(3)
C1 C2 1.366(5)
C1 H1 0.9300
C2 C3 1.378(4)
C2 H2 0.9300
C3 C4 1.376(4)
C3 H3 0.9300
C4 C5 1.384(3)
C4 H4 0.9300
C6 C7 1.518(3)
C6 H6A 0.9700
C6 H6B 0.9700
C8 C13 1.388(3)
C8 C9 1.389(3)
C9 C10 1.384(4)
C9 H9 0.9300
C10 C11 1.385(4)
C10 H10 0.9300
C11 C12 1.377(4)
C11 C14 1.515(4)
C12 C13 1.388(4)
C12 H12 0.9300
C13 H13 0.9300
C14 H14A 0.9600
C14 H14B 0.9600
C14 H14C 0.9600

loop_
_geom_hbond_atom_site_label_D
_geom_hbond_atom_site_label_H
_geom_hbond_atom_site_label_A
_geom_hbond_site_symmetry_A
_geom_hbond_distance_DH
_geom_hbond_distance_HA
_geom_hbond_distance_DA
_geom_hbond_angle_DHA
_geom_hbond_publ_flag
N2 H2A O1 6_656 0.89(3) 2.09(3) 2.904(3) 152(2) yes

loop_
_geom_torsion_atom_site_label_1
_geom_torsion_atom_site_label_2
_geom_torsion_atom_site_label_3
_geom_torsion_atom_site_label_4
_geom_torsion
C5 N1 C1 C2 0.0(5)
N1 C1 C2 C3 0.9(6)
C1 C2 C3 C4 -0.8(5)
C2 C3 C4 C5 -0.1(4)
C1 N1 C5 C4 -1.0(4)
C1 N1 C5 S1 179.7(2)
C3 C4 C5 N1 1.1(4)
C3 C4 C5 S1 -179.8(2)
C6 S1 C5 N1 -176.38(19)
C6 S1 C5 C4 4.4(3)
C5 S1 C6 C7 72.68(19)
C8 N2 C7 O1 2.0(4)
C8 N2 C7 C6 -175.9(2)
S1 C6 C7 O1 28.7(3)
S1 C6 C7 N2 -153.34(18)
C7 N2 C8 C13 5.5(4)
C7 N2 C8 C9 -173.9(2)
C13 C8 C9 C10 1.6(4)
N2 C8 C9 C10 -179.0(2)
C8 C9 C10 C11 -1.6(4)
C9 C10 C11 C12 0.9(4)
C9 C10 C11 C14 -179.3(3)
C10 C11 C12 C13 -0.2(4)
C14 C11 C12 C13 -180.0(3)
C11 C12 C13 C8 0.1(4)
C9 C8 C13 C12 -0.8(4)
N2 C8 C13 C12 179.8(2)

loop_
_cod_related_entry_id
_cod_related_entry_database
_cod_related_entry_code
1 ChemSpider 598869
